data_4031287
loop_
_publ_author_name
'Lee, Mijoon'
'Rucil, Tomas'
'Hesek, Dusan'
'Oliver, Allen G.'
'Fisher, Jed F.'
'Mobashery, Shahriar'

_publ_section_title
;
 Regioselective Control of the SNAr Amination of
 5-Substituted-2,4-Dichloropyrimidines Using Tertiary Amine Nucleophiles.
;
_journal_issue 15
_journal_name_full 'The Journal of organic chemistry'
_journal_page_first 7757
_journal_page_last 7763
_journal_paper_doi 10.1021/acs.joc.5b01044
_journal_volume 80
_journal_year 2015
_chemical_formula_moiety 'C8 H9 Cl N4 O3'
_chemical_formula_sum 'C8 H9 Cl N4 O3'
_chemical_formula_weight 244.64
_chemical_name_common 4-(4-Chloro-5-nitro-2-pyrimidinyl)morpholine
_space_group_crystal_system triclinic
_space_group_IT_number 2
_space_group_name_Hall '-P 1'
_space_group_name_H-M_alt 'P -1'
_symmetry_space_group_name_Hall '-P 1'
_symmetry_space_group_name_H-M 'P -1'
_atom_sites_solution_hydrogens geom
_atom_sites_solution_primary direct
_atom_sites_solution_secondary difmap
_audit_creation_method SHELXL-2014/7
_cell_angle_alpha 115.8067(15)
_cell_angle_beta 91.4548(19)
_cell_angle_gamma 91.888(2)
_cell_formula_units_Z 4
_cell_length_a 6.7981(5)
_cell_length_b 12.5573(8)
_cell_length_c 12.8710(9)
_cell_measurement_reflns_used 9956
_cell_measurement_temperature 120(2)
_cell_measurement_theta_max 71.52
_cell_measurement_theta_min 3.82
_cell_volume 987.66(12)
_computing_cell_refinement 'Bruker SAINT v8.34A'
_computing_data_collection 'Bruker APEX-II v2014-11.0'
_computing_data_reduction 'Bruker SAINT v8.34A'
_computing_structure_refinement 'SHELXL-2014/7 (Sheldrick, 2014)'
_computing_structure_solution 'SHELXS-97 (Sheldrick, 2008)'
_diffrn_ambient_temperature 120(2)
_diffrn_detector_area_resol_mean 8.33
_diffrn_measured_fraction_theta_full 0.965
_diffrn_measured_fraction_theta_max 0.949
_diffrn_measurement_device_type 'Bruker APEX-II'
_diffrn_measurement_method 'combination of \w and \f-scans '
_diffrn_radiation_type CuK\a
_diffrn_radiation_wavelength 1.54184
_diffrn_reflns_av_R_equivalents 0.0294
_diffrn_reflns_av_unetI/netI 0.0140
_diffrn_reflns_laue_measured_fraction_full 0.965
_diffrn_reflns_laue_measured_fraction_max 0.949
_diffrn_reflns_limit_h_max 8
_diffrn_reflns_limit_h_min -8
_diffrn_reflns_limit_k_max 15
_diffrn_reflns_limit_k_min -15
_diffrn_reflns_limit_l_max 15
_diffrn_reflns_limit_l_min -15
_diffrn_reflns_number 28419
_diffrn_reflns_point_group_measured_fraction_full 0.965
_diffrn_reflns_point_group_measured_fraction_max 0.949
_diffrn_reflns_theta_full 67.679
_diffrn_reflns_theta_max 72.047
_diffrn_reflns_theta_min 3.818
_diffrn_source 'Incoatec micro-focus'
_exptl_absorpt_coefficient_mu 3.470
_exptl_absorpt_correction_T_max 0.8785
_exptl_absorpt_correction_T_min 0.6354
_exptl_absorpt_correction_type numerical
_exptl_absorpt_process_details 'SADABS (Krause et al. 2015)'
_exptl_crystal_colour colorless
_exptl_crystal_density_diffrn 1.645
_exptl_crystal_description block
_exptl_crystal_F_000 504
_exptl_crystal_size_max 0.220
_exptl_crystal_size_mid 0.189
_exptl_crystal_size_min 0.129
_refine_diff_density_max 0.204
_refine_diff_density_min -0.420
_refine_diff_density_rms 0.101
_refine_ls_extinction_method none
_refine_ls_goodness_of_fit_ref 1.074
_refine_ls_hydrogen_treatment constr
_refine_ls_matrix_type full
_refine_ls_number_parameters 289
_refine_ls_number_reflns 3693
_refine_ls_number_restraints 0
_refine_ls_restrained_S_all 1.074
_refine_ls_R_factor_all 0.0292
_refine_ls_R_factor_gt 0.0291
_refine_ls_shift/su_max 0.001
_refine_ls_shift/su_mean 0.000
_refine_ls_structure_factor_coef Fsqd
_refine_ls_weighting_details 'w=1/[\s^2^(Fo^2^)+(0.0465P)^2^+0.3655P] where P=(Fo^2^+2Fc^2^)/3'
_refine_ls_weighting_scheme calc
_refine_ls_wR_factor_gt 0.0779
_refine_ls_wR_factor_ref 0.0784
_reflns_Friedel_coverage 0.000
_reflns_number_gt 3677
_reflns_number_total 3693
_reflns_threshold_expression 'I > 2\s(I)'
_cod_data_source_file jo5b01044_si_002.cif
_cod_data_source_block 3c
_cod_depositor_comments 'Adding full bibliography for 4031286--4031299.cif.'
_cod_database_code 4031287
_shelx_shelxl_version_number 2014/7
_shelx_space_group_comment
;
The symmetry employed for this shelxl refinement is uniquely defined
by the following loop, which should always be used as a source of
symmetry information in preference to the above space-group names.
They are only intended as comments.
;
_shelx_estimated_absorpt_t_min 0.516
_shelx_estimated_absorpt_t_max 0.663
_diffrn_source_monochromator 'MONTEL Multi-layer'

loop_
_space_group_symop_operation_xyz
'x, y, z'
'-x, -y, -z'

loop_
_atom_site_label
_atom_site_type_symbol
_atom_site_fract_x
_atom_site_fract_y
_atom_site_fract_z
_atom_site_U_iso_or_equiv
_atom_site_adp_type
_atom_site_occupancy
_atom_site_site_symmetry_order
_atom_site_calc_flag
_atom_site_refinement_flags_posn
_atom_site_refinement_flags_adp
Cl1_1 Cl 0.24209(5) 0.72786(3) 0.53849(3) 0.02391(10) Uani 1 1 d . .
O1_1 O 0.40345(15) 1.03580(8) 0.87167(9) 0.0280(2) Uani 1 1 d . .
O2_1 O 0.27443(16) 0.97319(9) 0.69855(9) 0.0297(2) Uani 1 1 d . .
O3_1 O 0.26508(15) 0.29992(9) 0.76914(9) 0.0283(2) Uani 1 1 d . .
N1_1 N 0.31051(16) 0.72455(9) 0.88335(9) 0.0184(2) Uani 1 1 d . .
N2_1 N 0.20237(16) 0.52789(9) 0.78633(9) 0.0186(2) Uani 1 1 d . .
N3_1 N 0.22809(15) 0.63263(9) 0.67834(9) 0.0173(2) Uani 1 1 d . .
N5_1 N 0.33056(15) 0.95612(10) 0.78127(9) 0.0192(2) Uani 1 1 d . .
C2_1 C 0.24764(18) 0.63006(11) 0.78260(10) 0.0163(2) Uani 1 1 d . .
C4_1 C 0.25787(18) 0.73455(11) 0.67514(11) 0.0170(2) Uani 1 1 d . .
C5_1 C 0.30747(17) 0.83899(11) 0.77532(11) 0.0169(2) Uani 1 1 d . .
C6_1 C 0.33656(18) 0.82602(11) 0.87719(11) 0.0180(2) Uani 1 1 d . .
H6_1 H 0.3774 0.8942 0.9457 0.022 Uiso 1 1 calc R U
C7_1 C 0.2312(2) 0.50966(12) 0.89061(11) 0.0224(3) Uani 1 1 d . .
H7A_1 H 0.1020 0.4968 0.9182 0.027 Uiso 1 1 calc R U
H7B_1 H 0.2994 0.5806 0.9526 0.027 Uiso 1 1 calc R U
C8_1 C 0.3538(2) 0.40252(12) 0.86250(12) 0.0248(3) Uani 1 1 d . .
H8A_1 H 0.4869 0.4190 0.8419 0.030 Uiso 1 1 calc R U
H8B_1 H 0.3683 0.3874 0.9316 0.030 Uiso 1 1 calc R U
C9_1 C 0.2479(2) 0.31859(12) 0.66754(13) 0.0289(3) Uani 1 1 d . .
H9A_1 H 0.1891 0.2461 0.6030 0.035 Uiso 1 1 calc R U
H9B_1 H 0.3807 0.3344 0.6459 0.035 Uiso 1 1 calc R U
C10_1 C 0.1210(2) 0.42193(11) 0.68667(11) 0.0222(3) Uani 1 1 d . .
H10A_1 H 0.1177 0.4364 0.6170 0.027 Uiso 1 1 calc R U
H10B_1 H -0.0155 0.4034 0.7009 0.027 Uiso 1 1 calc R U
Cl1'_2 Cl 0.71869(5) 0.59110(3) 0.59214(3) 0.02422(10) Uani 1 1 d . .
O1'_2 O 0.86531(16) 0.68274(9) 0.95708(9) 0.0289(2) Uani 1 1 d . .
O2'_2 O 0.70081(16) 0.56222(9) 0.80122(9) 0.0316(2) Uani 1 1 d . .
O3'_2 O 0.76043(16) 1.21003(8) 0.67619(8) 0.0271(2) Uani 1 1 d . .
N1'_2 N 0.86298(16) 0.95392(9) 0.87304(9) 0.0186(2) Uani 1 1 d . .
N2'_2 N 0.81404(16) 1.01772(9) 0.73154(9) 0.0183(2) Uani 1 1 d . .
N3'_2 N 0.77158(15) 0.81712(9) 0.67580(9) 0.0175(2) Uani 1 1 d . .
N5'_2 N 0.78766(16) 0.65770(10) 0.86112(10) 0.0211(2) Uani 1 1 d . .
C2'_2 C 0.81601(17) 0.92782(11) 0.76064(10) 0.0161(2) Uani 1 1 d . .
C4'_2 C 0.76388(17) 0.72914(11) 0.70495(11) 0.0174(2) Uani 1 1 d . .
C5'_2 C 0.79946(18) 0.74768(11) 0.81963(11) 0.0179(3) Uani 1 1 d . .
C6'_2 C 0.85230(18) 0.86349(11) 0.89960(11) 0.0182(3) Uani 1 1 d . .
H6'_2 H 0.8822 0.8781 0.9773 0.022 Uiso 1 1 calc R U
C7'_2 C 0.8869(2) 1.13826(11) 0.81155(11) 0.0205(3) Uani 1 1 d . .
H7C_2 H 1.0267 1.1502 0.7977 0.025 Uiso 1 1 calc R U
H7D_2 H 0.8784 1.1492 0.8922 0.025 Uiso 1 1 calc R U
C8'_2 C 0.7648(2) 1.22794(12) 0.79357(12) 0.0236(3) Uani 1 1 d . .
H8C_2 H 0.6286 1.2218 0.8166 0.028 Uiso 1 1 calc R U
H8D_2 H 0.8204 1.3087 0.8437 0.028 Uiso 1 1 calc R U
C9'_2 C 0.6691(2) 1.09637(12) 0.60558(12) 0.0271(3) Uani 1 1 d . .
H9C_2 H 0.6580 1.0851 0.5246 0.032 Uiso 1 1 calc R U
H9D_2 H 0.5343 1.0922 0.6315 0.032 Uiso 1 1 calc R U
C10'_2 C 0.7855(2) 0.99824(12) 0.61134(11) 0.0247(3) Uani 1 1 d . .
H10C_2 H 0.7141 0.9210 0.5660 0.030 Uiso 1 1 calc R U
H10D_2 H 0.9152 0.9964 0.5774 0.030 Uiso 1 1 calc R U

loop_
_atom_site_aniso_label
_atom_site_aniso_U_11
_atom_site_aniso_U_22
_atom_site_aniso_U_33
_atom_site_aniso_U_23
_atom_site_aniso_U_13
_atom_site_aniso_U_12
Cl1_1 0.03640(19) 0.02048(16) 0.01658(16) 0.00998(12) -0.00096(12) -0.00132(13)
O1_1 0.0344(6) 0.0182(5) 0.0267(5) 0.0060(4) -0.0025(4) -0.0050(4)
O2_1 0.0433(6) 0.0212(5) 0.0280(5) 0.0139(4) -0.0028(4) 0.0030(4)
O3_1 0.0340(6) 0.0194(5) 0.0355(6) 0.0157(4) 0.0023(4) -0.0004(4)
N1_1 0.0192(5) 0.0184(5) 0.0165(5) 0.0065(4) 0.0004(4) 0.0005(4)
N2_1 0.0239(5) 0.0165(5) 0.0164(5) 0.0081(4) 0.0007(4) 0.0002(4)
N3_1 0.0185(5) 0.0167(5) 0.0165(5) 0.0071(4) 0.0009(4) 0.0007(4)
N5_1 0.0176(5) 0.0174(5) 0.0223(5) 0.0081(4) 0.0038(4) 0.0023(4)
C2_1 0.0141(6) 0.0179(6) 0.0169(6) 0.0073(5) 0.0023(4) 0.0030(5)
C4_1 0.0150(6) 0.0194(6) 0.0174(6) 0.0088(5) 0.0020(4) 0.0026(5)
C5_1 0.0142(6) 0.0159(6) 0.0212(6) 0.0084(5) 0.0025(4) 0.0018(5)
C6_1 0.0155(6) 0.0173(6) 0.0185(6) 0.0053(5) 0.0017(4) 0.0010(5)
C7_1 0.0292(7) 0.0228(6) 0.0188(6) 0.0124(5) 0.0013(5) 0.0005(6)
C8_1 0.0246(7) 0.0242(7) 0.0316(7) 0.0181(6) -0.0003(5) -0.0012(6)
C9_1 0.0393(8) 0.0182(6) 0.0276(7) 0.0081(6) 0.0070(6) 0.0023(6)
C10_1 0.0293(7) 0.0172(6) 0.0184(6) 0.0067(5) -0.0002(5) -0.0033(5)
Cl1'_2 0.03023(18) 0.01528(16) 0.02276(17) 0.00455(12) -0.00063(12) -0.00244(12)
O1'_2 0.0370(6) 0.0297(5) 0.0264(5) 0.0183(4) 0.0006(4) 0.0020(4)
O2'_2 0.0371(6) 0.0220(5) 0.0378(6) 0.0155(5) 0.0007(4) -0.0070(4)
O3'_2 0.0401(6) 0.0198(5) 0.0252(5) 0.0143(4) -0.0077(4) -0.0073(4)
N1'_2 0.0216(5) 0.0172(5) 0.0169(5) 0.0071(4) 0.0006(4) 0.0033(4)
N2'_2 0.0238(5) 0.0152(5) 0.0158(5) 0.0067(4) 0.0005(4) 0.0007(4)
N3'_2 0.0177(5) 0.0167(5) 0.0177(5) 0.0071(4) 0.0012(4) 0.0005(4)
N5'_2 0.0188(5) 0.0211(6) 0.0269(6) 0.0132(5) 0.0068(4) 0.0034(4)
C2'_2 0.0140(6) 0.0172(6) 0.0172(6) 0.0074(5) 0.0027(4) 0.0029(5)
C4'_2 0.0135(6) 0.0170(6) 0.0204(6) 0.0069(5) 0.0023(4) 0.0007(5)
C5'_2 0.0154(6) 0.0186(6) 0.0223(6) 0.0111(5) 0.0037(4) 0.0027(5)
C6'_2 0.0180(6) 0.0201(6) 0.0178(6) 0.0093(5) 0.0022(4) 0.0043(5)
C7'_2 0.0259(7) 0.0156(6) 0.0188(6) 0.0067(5) -0.0020(5) -0.0014(5)
C8'_2 0.0316(7) 0.0173(6) 0.0225(7) 0.0094(5) -0.0003(5) 0.0005(5)
C9'_2 0.0390(8) 0.0200(7) 0.0247(7) 0.0133(6) -0.0098(6) -0.0077(6)
C10'_2 0.0378(8) 0.0218(6) 0.0153(6) 0.0091(5) 0.0004(5) -0.0005(6)

loop_
_atom_type_symbol
_atom_type_description
_atom_type_scat_dispersion_real
_atom_type_scat_dispersion_imag
_atom_type_scat_source
C C 0.0181 0.0091 'International Tables Vol C Tables 4.2.6.8 and 6.1.1.4'
H H 0.0000 0.0000 'International Tables Vol C Tables 4.2.6.8 and 6.1.1.4'
N N 0.0311 0.0180 'International Tables Vol C Tables 4.2.6.8 and 6.1.1.4'
O O 0.0492 0.0322 'International Tables Vol C Tables 4.2.6.8 and 6.1.1.4'
Cl Cl 0.3639 0.7018 'International Tables Vol C Tables 4.2.6.8 and 6.1.1.4'

loop_
_geom_angle_atom_site_label_1
_geom_angle_atom_site_label_2
_geom_angle_atom_site_label_3
_geom_angle
C8_1 O3_1 C9_1 110.27(10)
C6_1 N1_1 C2_1 115.54(11)
C2_1 N2_1 C7_1 123.20(11)
C2_1 N2_1 C10_1 123.62(11)
C7_1 N2_1 C10_1 113.17(10)
C4_1 N3_1 C2_1 117.83(11)
O2_1 N5_1 O1_1 122.92(11)
O2_1 N5_1 C5_1 119.45(11)
O1_1 N5_1 C5_1 117.61(11)
N2_1 C2_1 N3_1 117.33(11)
N2_1 C2_1 N1_1 117.92(11)
N3_1 C2_1 N1_1 124.75(12)
N3_1 C4_1 C5_1 121.87(11)
N3_1 C4_1 Cl1_1 114.51(9)
C5_1 C4_1 Cl1_1 123.56(10)
C6_1 C5_1 C4_1 116.00(12)
C6_1 C5_1 N5_1 118.28(11)
C4_1 C5_1 N5_1 125.71(11)
N1_1 C6_1 C5_1 123.67(12)
N1_1 C6_1 H6_1 118.2
C5_1 C6_1 H6_1 118.2
N2_1 C7_1 C8_1 109.01(11)
N2_1 C7_1 H7A_1 109.9
C8_1 C7_1 H7A_1 109.9
N2_1 C7_1 H7B_1 109.9
C8_1 C7_1 H7B_1 109.9
H7A_1 C7_1 H7B_1 108.3
O3_1 C8_1 C7_1 111.36(11)
O3_1 C8_1 H8A_1 109.4
C7_1 C8_1 H8A_1 109.4
O3_1 C8_1 H8B_1 109.4
C7_1 C8_1 H8B_1 109.4
H8A_1 C8_1 H8B_1 108.0
O3_1 C9_1 C10_1 111.13(11)
O3_1 C9_1 H9A_1 109.4
C10_1 C9_1 H9A_1 109.4
O3_1 C9_1 H9B_1 109.4
C10_1 C9_1 H9B_1 109.4
H9A_1 C9_1 H9B_1 108.0
N2_1 C10_1 C9_1 109.36(11)
N2_1 C10_1 H10A_1 109.8
C9_1 C10_1 H10A_1 109.8
N2_1 C10_1 H10B_1 109.8
C9_1 C10_1 H10B_1 109.8
H10A_1 C10_1 H10B_1 108.3
C9'_2 O3'_2 C8'_2 108.77(10)
C6'_2 N1'_2 C2'_2 115.59(11)
C2'_2 N2'_2 C10'_2 121.82(11)
C2'_2 N2'_2 C7'_2 122.11(10)
C10'_2 N2'_2 C7'_2 114.47(10)
C4'_2 N3'_2 C2'_2 117.78(11)
O2'_2 N5'_2 O1'_2 123.47(11)
O2'_2 N5'_2 C5'_2 119.41(11)
O1'_2 N5'_2 C5'_2 117.11(11)
N2'_2 C2'_2 N3'_2 117.51(11)
N2'_2 C2'_2 N1'_2 117.53(11)
N3'_2 C2'_2 N1'_2 124.96(11)
N3'_2 C4'_2 C5'_2 121.58(12)
N3'_2 C4'_2 Cl1'_2 115.12(10)
C5'_2 C4'_2 Cl1'_2 123.24(10)
C6'_2 C5'_2 C4'_2 116.43(11)
C6'_2 C5'_2 N5'_2 117.76(11)
C4'_2 C5'_2 N5'_2 125.80(12)
N1'_2 C6'_2 C5'_2 123.50(12)
N1'_2 C6'_2 H6'_2 118.2
C5'_2 C6'_2 H6'_2 118.2
N2'_2 C7'_2 C8'_2 109.70(10)
N2'_2 C7'_2 H7C_2 109.7
C8'_2 C7'_2 H7C_2 109.7
N2'_2 C7'_2 H7D_2 109.7
C8'_2 C7'_2 H7D_2 109.7
H7C_2 C7'_2 H7D_2 108.2
O3'_2 C8'_2 C7'_2 111.81(11)
O3'_2 C8'_2 H8C_2 109.3
C7'_2 C8'_2 H8C_2 109.3
O3'_2 C8'_2 H8D_2 109.3
C7'_2 C8'_2 H8D_2 109.3
H8C_2 C8'_2 H8D_2 107.9
O3'_2 C9'_2 C10'_2 111.46(11)
O3'_2 C9'_2 H9C_2 109.3
C10'_2 C9'_2 H9C_2 109.3
O3'_2 C9'_2 H9D_2 109.3
C10'_2 C9'_2 H9D_2 109.3
H9C_2 C9'_2 H9D_2 108.0
N2'_2 C10'_2 C9'_2 110.02(11)
N2'_2 C10'_2 H10C_2 109.7
C9'_2 C10'_2 H10C_2 109.7
N2'_2 C10'_2 H10D_2 109.7
C9'_2 C10'_2 H10D_2 109.7
H10C_2 C10'_2 H10D_2 108.2

loop_
_geom_bond_atom_site_label_1
_geom_bond_atom_site_label_2
_geom_bond_distance
Cl1_1 C4_1 1.7244(12)
O1_1 N5_1 1.2349(15)
O2_1 N5_1 1.2283(15)
O3_1 C8_1 1.4254(17)
O3_1 C9_1 1.4281(17)
N1_1 C6_1 1.3171(17)
N1_1 C2_1 1.3678(16)
N2_1 C2_1 1.3309(17)
N2_1 C7_1 1.4661(16)
N2_1 C10_1 1.4668(16)
N3_1 C4_1 1.3075(17)
N3_1 C2_1 1.3596(16)
N5_1 C5_1 1.4421(16)
C4_1 C5_1 1.4045(17)
C5_1 C6_1 1.3999(18)
C6_1 H6_1 0.9500
C7_1 C8_1 1.5168(18)
C7_1 H7A_1 0.9900
C7_1 H7B_1 0.9900
C8_1 H8A_1 0.9900
C8_1 H8B_1 0.9900
C9_1 C10_1 1.5152(19)
C9_1 H9A_1 0.9900
C9_1 H9B_1 0.9900
C10_1 H10A_1 0.9900
C10_1 H10B_1 0.9900
Cl1'_2 C4'_2 1.7199(13)
O1'_2 N5'_2 1.2332(15)
O2'_2 N5'_2 1.2272(16)
O3'_2 C9'_2 1.4256(16)
O3'_2 C8'_2 1.4267(16)
N1'_2 C6'_2 1.3211(17)
N1'_2 C2'_2 1.3635(16)
N2'_2 C2'_2 1.3356(16)
N2'_2 C10'_2 1.4639(16)
N2'_2 C7'_2 1.4713(16)
N3'_2 C4'_2 1.3123(17)
N3'_2 C2'_2 1.3601(16)
N5'_2 C5'_2 1.4457(16)
C4'_2 C5'_2 1.4036(18)
C5'_2 C6'_2 1.3953(18)
C6'_2 H6'_2 0.9500
C7'_2 C8'_2 1.5131(18)
C7'_2 H7C_2 0.9900
C7'_2 H7D_2 0.9900
C8'_2 H8C_2 0.9900
C8'_2 H8D_2 0.9900
C9'_2 C10'_2 1.5138(19)
C9'_2 H9C_2 0.9900
C9'_2 H9D_2 0.9900
C10'_2 H10C_2 0.9900
C10'_2 H10D_2 0.9900

loop_
_geom_torsion_atom_site_label_1
_geom_torsion_atom_site_label_2
_geom_torsion_atom_site_label_3
_geom_torsion_atom_site_label_4
_geom_torsion
C7_1 N2_1 C2_1 N3_1 174.99(11)
C10_1 N2_1 C2_1 N3_1 -4.26(18)
C7_1 N2_1 C2_1 N1_1 -4.91(18)
C10_1 N2_1 C2_1 N1_1 175.84(11)
C4_1 N3_1 C2_1 N2_1 174.98(11)
C4_1 N3_1 C2_1 N1_1 -5.13(18)
C6_1 N1_1 C2_1 N2_1 -174.19(11)
C6_1 N1_1 C2_1 N3_1 5.92(18)
C2_1 N3_1 C4_1 C5_1 -0.34(18)
C2_1 N3_1 C4_1 Cl1_1 176.87(9)
N3_1 C4_1 C5_1 C6_1 4.31(18)
Cl1_1 C4_1 C5_1 C6_1 -172.65(9)
N3_1 C4_1 C5_1 N5_1 -175.78(11)
Cl1_1 C4_1 C5_1 N5_1 7.26(18)
O2_1 N5_1 C5_1 C6_1 -167.87(11)
O1_1 N5_1 C5_1 C6_1 10.73(17)
O2_1 N5_1 C5_1 C4_1 12.22(18)
O1_1 N5_1 C5_1 C4_1 -169.18(12)
C2_1 N1_1 C6_1 C5_1 -1.37(18)
C4_1 C5_1 C6_1 N1_1 -3.41(18)
N5_1 C5_1 C6_1 N1_1 176.67(11)
C2_1 N2_1 C7_1 C8_1 -125.88(13)
C10_1 N2_1 C7_1 C8_1 53.44(14)
C9_1 O3_1 C8_1 C7_1 60.68(14)
N2_1 C7_1 C8_1 O3_1 -56.30(14)
C8_1 O3_1 C9_1 C10_1 -60.40(15)
C2_1 N2_1 C10_1 C9_1 125.82(13)
C7_1 N2_1 C10_1 C9_1 -53.50(14)
O3_1 C9_1 C10_1 N2_1 56.00(15)
C10'_2 N2'_2 C2'_2 N3'_2 -6.19(18)
C7'_2 N2'_2 C2'_2 N3'_2 -171.00(11)
C10'_2 N2'_2 C2'_2 N1'_2 173.61(11)
C7'_2 N2'_2 C2'_2 N1'_2 8.80(17)
C4'_2 N3'_2 C2'_2 N2'_2 -176.75(11)
C4'_2 N3'_2 C2'_2 N1'_2 3.46(18)
C6'_2 N1'_2 C2'_2 N2'_2 176.29(11)
C6'_2 N1'_2 C2'_2 N3'_2 -3.92(18)
C2'_2 N3'_2 C4'_2 C5'_2 0.18(18)
C2'_2 N3'_2 C4'_2 Cl1'_2 -177.00(9)
N3'_2 C4'_2 C5'_2 C6'_2 -2.89(18)
Cl1'_2 C4'_2 C5'_2 C6'_2 174.05(9)
N3'_2 C4'_2 C5'_2 N5'_2 177.64(11)
Cl1'_2 C4'_2 C5'_2 N5'_2 -5.41(18)
O2'_2 N5'_2 C5'_2 C6'_2 163.77(12)
O1'_2 N5'_2 C5'_2 C6'_2 -15.44(16)
O2'_2 N5'_2 C5'_2 C4'_2 -16.78(18)
O1'_2 N5'_2 C5'_2 C4'_2 164.01(12)
C2'_2 N1'_2 C6'_2 C5'_2 0.82(18)
C4'_2 C5'_2 C6'_2 N1'_2 2.37(19)
N5'_2 C5'_2 C6'_2 N1'_2 -178.12(11)
C2'_2 N2'_2 C7'_2 C8'_2 -145.48(12)
C10'_2 N2'_2 C7'_2 C8'_2 48.69(14)
C9'_2 O3'_2 C8'_2 C7'_2 62.47(15)
N2'_2 C7'_2 C8'_2 O3'_2 -54.99(14)
C8'_2 O3'_2 C9'_2 C10'_2 -62.42(15)
C2'_2 N2'_2 C10'_2 C9'_2 145.13(12)
C7'_2 N2'_2 C10'_2 C9'_2 -48.99(15)
O3'_2 C9'_2 C10'_2 N2'_2 55.41(15)
